data_1504735
loop_
_publ_author_name
'Wang, Hui'
'Tassa, Carlos'
'Jacobi, Peter A.'

_publ_section_title
;
 Toward the synthesis of cobyric acid. Enantioselective syntheses of
 completely differentiated ring D synthons.
;
_journal_issue 13
_journal_name_full 'Organic letters'
_journal_page_first 2837
_journal_page_last 2840
_journal_paper_doi 10.1021/ol800985m
_journal_volume 10
_journal_year 2008
_chemical_compound_source 'synthesis as described'
_chemical_formula_moiety 'C24 H44 Br1 N1 O4 Si2'
_chemical_formula_sum 'C24 H44 Br N O4 Si2'
_chemical_formula_weight 546.69
_chemical_name_common HUI2244
_chemical_name_systematic
;
 ?
;
_space_group_IT_number 14
_symmetry_cell_setting monoclinic
_symmetry_Int_Tables_number 14
_symmetry_space_group_name_Hall '-P 2ybc'
_symmetry_space_group_name_H-M 'P 1 21/c 1'
_atom_sites_solution_hydrogens geom
_atom_sites_solution_primary direct
_atom_sites_solution_secondary difmap
_audit_creation_date 2006-09-18T15:52:51-00:00
_audit_creation_method 'WinGX routine CIF_UPDATE'
_cell_angle_alpha 90
_cell_angle_beta 92.7870(10)
_cell_angle_gamma 90
_cell_formula_units_Z 4
_cell_length_a 15.0005(2)
_cell_length_b 14.8773(3)
_cell_length_c 14.1645(2)
_cell_measurement_reflns_used 6307
_cell_measurement_temperature 571(2)
_cell_measurement_theta_max 0
_cell_measurement_theta_min 0
_cell_measurement_wavelength 0.71073
_cell_volume 3157.31(9)
_computing_cell_refinement 'HKL Scalepack (Otwinowski & Minor 1997)'
_computing_data_collection 'Collect (Bruker AXS BV, 1997-2004)'
_computing_data_reduction 'HKL Denzo and Scalepack (Otwinowski & Minor 1997)'
_computing_molecular_graphics 'Ortep-3 for Windows (Farrugia, 1997)'
_computing_publication_material 'WinGX publication routines (Farrugia, 1999)'
_computing_structure_refinement 'SHELXL-97 (Sheldrick, 1997)'
_computing_structure_solution 'SHELXS-86 (Sheldrick, 1986)'
_diffrn_ambient_temperature 571(2)
_diffrn_detector 'CCD plate'
_diffrn_detector_area_resol_mean 9
_diffrn_measured_fraction_theta_full 0.991
_diffrn_measured_fraction_theta_max 0.991
_diffrn_measurement_device '95mm CCD camera on \k-goniostat'
_diffrn_measurement_device_type KappaCCD
_diffrn_measurement_method 'CCD rotation images, thick slices'
_diffrn_orient_matrix_type 'by Bruker AXS Collect from scalepack cell'
_diffrn_orient_matrix_UB_11 -0.672691E-1
_diffrn_orient_matrix_UB_12 0.142121E-1
_diffrn_orient_matrix_UB_13 0.117506E-1
_diffrn_orient_matrix_UB_21 -0.16098E-1
_diffrn_orient_matrix_UB_22 0
_diffrn_orient_matrix_UB_23 -0.656517E-1
_diffrn_orient_matrix_UB_31 -0.145522E-1
_diffrn_orient_matrix_UB_32 -0.656968E-1
_diffrn_orient_matrix_UB_33 0.2542E-2
_diffrn_radiation_monochromator graphite
_diffrn_radiation_probe x-ray
_diffrn_radiation_type MoK\a
_diffrn_radiation_wavelength 0.71073
_diffrn_reflns_av_R_equivalents 0.036
_diffrn_reflns_av_unetI/netI 0.0223
_diffrn_reflns_limit_h_max 18
_diffrn_reflns_limit_h_min -18
_diffrn_reflns_limit_k_max 18
_diffrn_reflns_limit_k_min -19
_diffrn_reflns_limit_l_max 19
_diffrn_reflns_limit_l_min -18
_diffrn_reflns_number 7206
_diffrn_reflns_reduction_process
;
 Scaled and merged with SORTAV
 R.H. Blessing, (1987) Cryst. Rev. 1, 3-58
 R.H. Blessing, (1989) J. Appl. Cryst. 22, 396-397
;
_diffrn_reflns_theta_full 27.5
_diffrn_reflns_theta_max 27.5
_diffrn_reflns_theta_min 3.06
_diffrn_source 'Enraf Nonius FR590'
_exptl_absorpt_coefficient_mu 1.403
_exptl_absorpt_correction_T_max 0.6038
_exptl_absorpt_correction_T_min 0.4865
_exptl_absorpt_correction_type empirical
_exptl_absorpt_process_details 'WinGX Sortav(Farrugia, 1999)'
_exptl_crystal_colour Colorless
_exptl_crystal_density_diffrn 1.15
_exptl_crystal_density_method 'not measured'
_exptl_crystal_description Cube
_exptl_crystal_F_000 1160
_exptl_crystal_size_max 0.6
_exptl_crystal_size_mid 0.6
_exptl_crystal_size_min 0.4
_refine_diff_density_max 1.264
_refine_diff_density_min -0.464
_refine_diff_density_rms 0.068
_refine_ls_extinction_method none
_refine_ls_goodness_of_fit_ref 1.06
_refine_ls_hydrogen_treatment constr
_refine_ls_matrix_type full
_refine_ls_number_parameters 326
_refine_ls_number_reflns 7206
_refine_ls_number_restraints 0
_refine_ls_restrained_S_all 1.06
_refine_ls_R_factor_all 0.0879
_refine_ls_R_factor_gt 0.0627
_refine_ls_shift/su_max 0.022
_refine_ls_shift/su_mean 0.001
_refine_ls_structure_factor_coef Fsqd
_refine_ls_weighting_details 'calc w=1/[\s^2^(Fo^2^)+(0.1138P)^2^+2.1309P] where P=(Fo^2^+2Fc^2^)/3'
_refine_ls_weighting_scheme calc
_refine_ls_wR_factor_gt 0.1824
_refine_ls_wR_factor_ref 0.2071
_reflns_number_gt 5335
_reflns_number_total 7206
_reflns_threshold_expression >2sigma(I)
_cod_data_source_file ol800985m-file004.cif
_cod_data_source_block new_p21-c
_cod_original_sg_symbol_H-M P21/c
_cod_database_code 1504735

loop_
_symmetry_equiv_pos_as_xyz
'x, y, z'
'-x, y+1/2, -z+1/2'
'-x, -y, -z'
'x, -y-1/2, z-1/2'

loop_
_atom_site_label
_atom_site_type_symbol
_atom_site_fract_x
_atom_site_fract_y
_atom_site_fract_z
_atom_site_U_iso_or_equiv
_atom_site_adp_type
_atom_site_occupancy
_atom_site_symmetry_multiplicity
_atom_site_calc_flag
_atom_site_refinement_flags
_atom_site_disorder_assembly
_atom_site_disorder_group
C5 C 0.7512(2) -0.6222(2) 0.4876(3) 0.0692(10) Uani 1 1 d . . .
H5A H 0.8098 -0.6351 0.4651 0.083 Uiso 1 1 calc R A 1
H5B H 0.7601 -0.5927 0.5484 0.083 Uiso 1 1 calc R A 1
C6 C 0.70583(18) -0.5545(2) 0.4191(3) 0.0518(7) Uani 1 1 d . . .
H6 H 0.6967 -0.5834 0.3572 0.062 Uiso 1 1 calc R . .
C7 C 0.61477(18) -0.5309(2) 0.4559(2) 0.0523(7) Uani 1 1 d . . .
C10 C 0.76344(17) -0.46724(19) 0.4070(2) 0.0438(6) Uani 1 1 d . . .
C11 C 0.7936(2) -0.4278(2) 0.5030(2) 0.0495(6) Uani 1 1 d . . .
H11A H 0.8282 -0.4716 0.5384 0.074 Uiso 1 1 calc R . .
H11B H 0.7422 -0.4116 0.5371 0.074 Uiso 1 1 calc R . .
H11C H 0.8294 -0.3753 0.4937 0.074 Uiso 1 1 calc R . .
C12 C 0.70802(19) -0.3972(2) 0.3499(2) 0.0485(6) Uani 1 1 d . . .
C13 C 0.6818(2) -0.3176(2) 0.3756(2) 0.0559(7) Uani 1 1 d . . .
H13 H 0.6991 -0.3024 0.4375 0.067 Uiso 1 1 calc R B .
C14 C 0.5010(4) -0.2690(5) 0.2798(5) 0.127(2) Uani 1 1 d . . .
H14A H 0.473 -0.286 0.3366 0.191 Uiso 1 1 calc R B .
H14B H 0.5038 -0.3201 0.2387 0.191 Uiso 1 1 calc R . .
H14C H 0.4669 -0.2222 0.2485 0.191 Uiso 1 1 calc R . .
C15 C 0.6739(5) -0.1912(5) 0.2028(5) 0.134(3) Uani 1 1 d . . .
H15A H 0.7324 -0.1695 0.2216 0.202 Uiso 1 1 calc R B .
H15B H 0.6404 -0.1441 0.1713 0.202 Uiso 1 1 calc R . .
H15C H 0.679 -0.2413 0.1606 0.202 Uiso 1 1 calc R . .
C16 C 0.6141(4) -0.1284(4) 0.3923(4) 0.1069(19) Uani 1 1 d . . .
C17 C 0.5635(7) -0.0515(5) 0.3425(6) 0.180(5) Uani 1 1 d . . .
H17A H 0.5041 -0.071 0.3241 0.271 Uiso 1 1 calc R . .
H17B H 0.594 -0.034 0.2874 0.271 Uiso 1 1 calc R . .
H17C H 0.5605 -0.0013 0.3847 0.271 Uiso 1 1 calc R . .
C18 C 0.7093(6) -0.1001(5) 0.4224(7) 0.157(4) Uani 1 1 d . . .
H18A H 0.7399 -0.1498 0.4526 0.236 Uiso 1 1 calc R . .
H18B H 0.7074 -0.0506 0.4657 0.236 Uiso 1 1 calc R . .
H18C H 0.7402 -0.0823 0.3677 0.236 Uiso 1 1 calc R . .
C19 C 0.5642(6) -0.1592(6) 0.4836(5) 0.166(4) Uani 1 1 d . . .
H19A H 0.5044 -0.1775 0.4654 0.249 Uiso 1 1 calc R . .
H19B H 0.5624 -0.1101 0.5273 0.249 Uiso 1 1 calc R . .
H19C H 0.5957 -0.2088 0.5131 0.249 Uiso 1 1 calc R . .
C20 C 0.84642(18) -0.4940(2) 0.3513(2) 0.0493(6) Uani 1 1 d . . .
H20A H 0.8808 -0.538 0.3882 0.059 Uiso 1 1 calc R . .
H20B H 0.8259 -0.5229 0.2928 0.059 Uiso 1 1 calc R . .
C21 C 0.9087(2) -0.4154(2) 0.3273(2) 0.0530(7) Uani 1 1 d . . .
H21 H 0.8715 -0.3624 0.3141 0.064 Uiso 1 1 calc R B .
C22 C 0.9700(2) -0.3942(2) 0.4074(3) 0.0596(8) Uani 1 1 d . . .
C24 C 0.9095(5) -0.4998(7) 0.1302(4) 0.158(4) Uani 1 1 d . . .
H24A H 0.8907 -0.5553 0.1574 0.237 Uiso 1 1 calc R B .
H24B H 0.9438 -0.5122 0.0762 0.237 Uiso 1 1 calc R . .
H24C H 0.8581 -0.4647 0.1111 0.237 Uiso 1 1 calc R . .
C25 C 1.0746(5) -0.5084(5) 0.2572(5) 0.138(3) Uani 1 1 d . . .
H25A H 1.0528 -0.5643 0.2811 0.207 Uiso 1 1 calc R B .
H25B H 1.1101 -0.4786 0.3059 0.207 Uiso 1 1 calc R . .
H25C H 1.1105 -0.52 0.2042 0.207 Uiso 1 1 calc R . .
C26 C 1.0165(5) -0.3266(4) 0.1722(5) 0.127(3) Uani 1 1 d . . .
C27 C 1.0725(7) -0.3439(5) 0.0851(6) 0.169(4) Uani 1 1 d . . .
H27A H 1.042 -0.3862 0.0438 0.253 Uiso 1 1 calc R . .
H27B H 1.1297 -0.3679 0.1056 0.253 Uiso 1 1 calc R . .
H27C H 1.0807 -0.2885 0.052 0.253 Uiso 1 1 calc R . .
C28 C 1.0609(9) -0.2681(6) 0.2399(8) 0.224(6) Uani 1 1 d . . .
H28A H 1.0239 -0.2593 0.2925 0.336 Uiso 1 1 calc R . .
H28B H 1.0721 -0.2112 0.2107 0.336 Uiso 1 1 calc R . .
H28C H 1.1165 -0.2946 0.2616 0.336 Uiso 1 1 calc R . .
C29 C 0.9262(8) -0.2725(7) 0.1395(8) 0.211(6) Uani 1 1 d . . .
H29A H 0.892 -0.3076 0.0939 0.316 Uiso 1 1 calc R . .
H29B H 0.9418 -0.2161 0.1118 0.316 Uiso 1 1 calc R . .
H29C H 0.8914 -0.2617 0.1936 0.316 Uiso 1 1 calc R . .
N23 N 1.0206(2) -0.3805(3) 0.4689(3) 0.0825(10) Uani 1 1 d . . .
O8 O 0.55121(15) -0.5273(2) 0.39038(19) 0.0737(7) Uani 1 1 d . . .
H8 H 0.5041 -0.5143 0.4142 0.111 Uiso 1 1 calc R . .
O9 O 0.60406(15) -0.5168(2) 0.53834(18) 0.0728(7) Uani 1 1 d . . .
Si01 Si 0.61525(8) -0.22790(8) 0.30965(8) 0.0721(3) Uani 1 1 d . . .
Si02 Si 0.97922(7) -0.43616(7) 0.21937(8) 0.0625(3) Uani 1 1 d . . .
Br01 Br 0.67553(3) -0.43523(3) 0.22217(3) 0.07485(19) Uani 1 1 d . . .
C1A C 0.7062(18) -0.8441(15) 0.582(3) 0.186(16) Uani 0.51 1 d P B 1
H1A1 H 0.7398 -0.8718 0.6337 0.279 Uiso 0.51 1 calc PR B 1
H1A2 H 0.712 -0.8793 0.5259 0.279 Uiso 0.51 1 calc PR B 1
H1A3 H 0.6445 -0.8408 0.5966 0.279 Uiso 0.51 1 calc PR B 1
O2A O 0.7400(17) -0.7545(15) 0.567(2) 0.146(10) Uani 0.51 1 d P B 1
C3A C 0.7086(14) -0.7050(15) 0.5029(14) 0.078(5) Uani 0.51 1 d P B 1
O4A O 0.6347(7) -0.7248(7) 0.4527(12) 0.134(5) Uani 0.51 1 d P B 1
C1B C 0.706(3) -0.865(2) 0.529(5) 0.30(4) Uani 0.49 1 d P B 2
H1B1 H 0.728 -0.9004 0.5813 0.451 Uiso 0.49 1 calc PR B 2
H1B2 H 0.7239 -0.8911 0.4709 0.451 Uiso 0.49 1 calc PR B 2
H1B3 H 0.6417 -0.8629 0.5283 0.451 Uiso 0.49 1 calc PR B 2
O2B O 0.7426(13) -0.7701(15) 0.538(2) 0.132(10) Uani 0.49 1 d P B 2
C3B C 0.7079(19) -0.7185(16) 0.4659(16) 0.086(6) Uani 0.49 1 d P B 2
O4B O 0.6820(15) -0.7427(10) 0.405(2) 0.218(11) Uani 0.49 1 d P B 2

loop_
_atom_site_aniso_label
_atom_site_aniso_U_11
_atom_site_aniso_U_22
_atom_site_aniso_U_33
_atom_site_aniso_U_23
_atom_site_aniso_U_13
_atom_site_aniso_U_12
C5 0.0422(15) 0.0580(19) 0.108(3) 0.0198(19) 0.0056(17) 0.0033(13)
C6 0.0353(13) 0.0536(16) 0.0667(19) -0.0050(13) 0.0048(12) -0.0015(11)
C7 0.0350(13) 0.0584(16) 0.0635(19) 0.0038(14) 0.0013(12) -0.0017(11)
C10 0.0363(12) 0.0501(14) 0.0446(14) -0.0019(11) -0.0003(10) 0.0006(10)
C11 0.0447(14) 0.0589(16) 0.0444(15) -0.0020(12) -0.0020(11) 0.0020(12)
C12 0.0452(14) 0.0573(16) 0.0426(14) -0.0034(12) -0.0036(11) 0.0009(12)
C13 0.0533(16) 0.0612(18) 0.0526(17) -0.0007(14) -0.0039(13) 0.0088(13)
C14 0.083(3) 0.145(5) 0.148(6) -0.008(4) -0.045(4) 0.025(3)
C15 0.185(7) 0.123(5) 0.099(4) 0.048(4) 0.048(4) 0.042(4)
C16 0.130(4) 0.089(3) 0.099(4) -0.016(3) -0.029(3) 0.052(3)
C17 0.273(11) 0.118(5) 0.143(6) -0.024(4) -0.068(7) 0.121(7)
C18 0.180(8) 0.090(4) 0.195(8) -0.035(5) -0.069(7) 0.012(4)
C19 0.201(8) 0.217(9) 0.079(4) -0.035(4) 0.005(4) 0.114(7)
C20 0.0403(13) 0.0529(15) 0.0551(16) -0.0056(12) 0.0074(11) -0.0010(11)
C21 0.0458(14) 0.0565(16) 0.0571(17) -0.0022(13) 0.0073(12) -0.0033(12)
C22 0.0462(15) 0.0663(19) 0.067(2) -0.0087(16) 0.0096(14) -0.0087(14)
C24 0.151(6) 0.246(10) 0.079(4) -0.058(5) 0.038(4) -0.065(7)
C25 0.136(5) 0.148(6) 0.136(5) 0.039(4) 0.061(4) 0.076(5)
C26 0.181(6) 0.082(3) 0.127(5) 0.020(3) 0.088(5) -0.015(4)
C27 0.236(9) 0.122(5) 0.160(7) 0.035(5) 0.131(7) -0.007(5)
C28 0.327(15) 0.154(7) 0.197(10) -0.010(7) 0.074(10) -0.163(10)
C29 0.243(11) 0.167(8) 0.232(11) 0.126(8) 0.103(9) 0.094(8)
N23 0.0560(17) 0.106(3) 0.085(2) -0.021(2) -0.0019(16) -0.0137(17)
O8 0.0375(10) 0.119(2) 0.0646(14) -0.0106(15) -0.0032(10) 0.0017(12)
O9 0.0390(11) 0.119(2) 0.0609(15) -0.0008(14) 0.0026(10) 0.0061(12)
Si01 0.0795(7) 0.0758(7) 0.0599(6) 0.0037(5) -0.0069(5) 0.0250(5)
Si02 0.0611(5) 0.0652(6) 0.0626(6) -0.0013(4) 0.0184(4) -0.0030(4)
Br01 0.0821(3) 0.0905(3) 0.0502(2) -0.01040(16) -0.01392(18) 0.00906(19)
C1A 0.099(11) 0.076(14) 0.39(4) 0.12(2) 0.072(17) 0.031(10)
O2A 0.129(11) 0.101(14) 0.215(17) 0.096(15) 0.071(10) 0.038(8)
C3A 0.059(6) 0.060(9) 0.117(14) 0.002(8) 0.023(9) 0.003(5)
O4A 0.094(7) 0.073(6) 0.231(14) 0.023(7) -0.021(7) -0.041(5)
C1B 0.15(2) 0.054(9) 0.71(11) 0.04(2) 0.13(4) -0.006(10)
O2B 0.071(6) 0.052(5) 0.28(3) 0.044(9) 0.035(10) 0.007(4)
C3B 0.087(10) 0.053(8) 0.116(16) -0.009(9) -0.012(11) -0.010(6)
O4B 0.23(2) 0.072(7) 0.35(3) -0.042(11) -0.07(2) -0.026(10)

loop_
_atom_type_symbol
_atom_type_description
_atom_type_scat_dispersion_real
_atom_type_scat_dispersion_imag
_atom_type_scat_source
C C 0.0033 0.0016 'International Tables Vol C Tables 4.2.6.8 and 6.1.1.4'
H H 0 0 'International Tables Vol C Tables 4.2.6.8 and 6.1.1.4'
N N 0.0061 0.0033 'International Tables Vol C Tables 4.2.6.8 and 6.1.1.4'
O O 0.0106 0.006 'International Tables Vol C Tables 4.2.6.8 and 6.1.1.4'
Si Si 0.0817 0.0704 'International Tables Vol C Tables 4.2.6.8 and 6.1.1.4'
Br Br -0.2901 2.4595 'International Tables Vol C Tables 4.2.6.8 and 6.1.1.4'

loop_
_exptl_crystal_face_index_h
_exptl_crystal_face_index_k
_exptl_crystal_face_index_l
_exptl_crystal_face_perp_dist
8 -10 -1 0.172
0 0 1 0.41
1 0 -16 0.282
13 -7 8 0.271
-8 -6 1 0.268
9 10 18 0.299
-2 -3 -15 0.24
-4 5 1 0.32
3 -4 16 0.379
-1 -2 0 0.172
7 4 1 0.22
-5 5 -1 0.246

loop_
_geom_angle_atom_site_label_1
_geom_angle_atom_site_label_2
_geom_angle_atom_site_label_3
_geom_angle
C3A C5 C6 118.7(10)
C3A C5 C3B 20.3(12)
C6 C5 C3B 107.6(10)
C3A C5 H5A 107.6
C6 C5 H5A 107.6
C3B C5 H5A 97.2
C3A C5 H5B 107.6
C6 C5 H5B 107.6
C3B C5 H5B 127.9
H5A C5 H5B 107.1
C7 C6 C5 108.2(3)
C7 C6 C10 110.6(2)
C5 C6 C10 112.4(2)
C7 C6 H6 108.5
C5 C6 H6 108.5
C10 C6 H6 108.5
O9 C7 O8 123.8(3)
O9 C7 C6 122.3(3)
O8 C7 C6 113.9(3)
C11 C10 C12 109.7(2)
C11 C10 C20 109.8(2)
C12 C10 C20 109.4(2)
C11 C10 C6 111.1(2)
C12 C10 C6 109.3(2)
C20 C10 C6 107.5(2)
C10 C11 H11A 109.5
C10 C11 H11B 109.5
H11A C11 H11B 109.5
C10 C11 H11C 109.5
H11A C11 H11C 109.5
H11B C11 H11C 109.5
C13 C12 C10 129.1(3)
C13 C12 Br01 117.4(2)
C10 C12 Br01 113.5(2)
C12 C13 Si01 131.6(3)
C12 C13 H13 114.2
Si01 C13 H13 114.2
Si01 C14 H14A 109.5
Si01 C14 H14B 109.5
H14A C14 H14B 109.5
Si01 C14 H14C 109.5
H14A C14 H14C 109.5
H14B C14 H14C 109.5
Si01 C15 H15A 109.5
Si01 C15 H15B 109.5
H15A C15 H15B 109.5
Si01 C15 H15C 109.5
H15A C15 H15C 109.5
H15B C15 H15C 109.5
C17 C16 C18 111.1(7)
C17 C16 C19 110.4(6)
C18 C16 C19 108.8(6)
C17 C16 Si01 108.7(4)
C18 C16 Si01 110.6(4)
C19 C16 Si01 107.2(5)
C16 C17 H17A 109.5
C16 C17 H17B 109.5
H17A C17 H17B 109.5
C16 C17 H17C 109.5
H17A C17 H17C 109.5
H17B C17 H17C 109.5
C16 C18 H18A 109.5
C16 C18 H18B 109.5
H18A C18 H18B 109.5
C16 C18 H18C 109.5
H18A C18 H18C 109.5
H18B C18 H18C 109.5
C16 C19 H19A 109.5
C16 C19 H19B 109.5
H19A C19 H19B 109.5
C16 C19 H19C 109.5
H19A C19 H19C 109.5
H19B C19 H19C 109.5
C21 C20 C10 115.1(2)
C21 C20 H20A 108.5
C10 C20 H20A 108.5
C21 C20 H20B 108.5
C10 C20 H20B 108.5
H20A C20 H20B 107.5
C22 C21 C20 110.9(3)
C22 C21 Si02 107.6(2)
C20 C21 Si02 114.5(2)
C22 C21 H21 107.8
C20 C21 H21 107.8
Si02 C21 H21 107.8
N23 C22 C21 177.0(4)
Si02 C24 H24A 109.5
Si02 C24 H24B 109.5
H24A C24 H24B 109.5
Si02 C24 H24C 109.5
H24A C24 H24C 109.5
H24B C24 H24C 109.5
Si02 C25 H25A 109.5
Si02 C25 H25B 109.5
H25A C25 H25B 109.5
Si02 C25 H25C 109.5
H25A C25 H25C 109.5
H25B C25 H25C 109.5
C28 C26 C27 112.3(7)
C28 C26 C29 104.1(8)
C27 C26 C29 109.5(7)
C28 C26 Si02 115.5(6)
C27 C26 Si02 109.0(4)
C29 C26 Si02 106.1(5)
C26 C27 H27A 109.5
C26 C27 H27B 109.5
H27A C27 H27B 109.5
C26 C27 H27C 109.5
H27A C27 H27C 109.5
H27B C27 H27C 109.5
C26 C28 H28A 109.5
C26 C28 H28B 109.5
H28A C28 H28B 109.5
C26 C28 H28C 109.5
H28A C28 H28C 109.5
H28B C28 H28C 109.5
C26 C29 H29A 109.5
C26 C29 H29B 109.5
H29A C29 H29B 109.5
C26 C29 H29C 109.5
H29A C29 H29C 109.5
H29B C29 H29C 109.5
C7 O8 H8 109.5
C14 Si01 C15 112.2(4)
C14 Si01 C13 110.0(3)
C15 Si01 C13 110.4(2)
C14 Si01 C16 111.4(3)
C15 Si01 C16 107.0(3)
C13 Si01 C16 105.58(19)
C25 Si02 C26 111.9(4)
C25 Si02 C24 107.6(4)
C26 Si02 C24 111.8(4)
C25 Si02 C21 108.1(2)
C26 Si02 C21 109.3(2)
C24 Si02 C21 108.0(2)
O2A C1A H1A1 109.4
O2A C1A H1A2 109.5
H1A1 C1A H1A2 109.5
O2A C1A H1A3 109.5
H1A1 C1A H1A3 109.5
H1A2 C1A H1A3 109.5
C3A O2A C1A 122(3)
O2A C3A O4A 123(2)
O2A C3A C5 118(2)
O4A C3A C5 119.2(19)
O2B C1B H1B1 109.5
O2B C1B H1B2 109.5
H1B1 C1B H1B2 109.5
O2B C1B H1B3 109.4
H1B1 C1B H1B3 109.5
H1B2 C1B H1B3 109.5
C3B O2B C1B 110(3)
O4B C3B O2B 125(3)
O4B C3B C5 129(3)
O2B C3B C5 102.9(16)

loop_
_geom_bond_atom_site_label_1
_geom_bond_atom_site_label_2
_geom_bond_distance
C5 C3A 1.41(2)
C5 C6 1.534(5)
C5 C3B 1.60(2)
C5 H5A 0.97
C5 H5B 0.97
C6 C7 1.526(4)
C6 C10 1.574(4)
C6 H6 0.98
C7 O9 1.205(4)
C7 O8 1.299(4)
C10 C11 1.529(4)
C10 C12 1.538(4)
C10 C20 1.557(4)
C11 H11A 0.96
C11 H11B 0.96
C11 H11C 0.96
C12 C13 1.305(5)
C12 Br01 1.935(3)
C13 Si01 1.887(3)
C13 H13 0.93
C14 Si01 1.849(6)
C14 H14A 0.96
C14 H14B 0.96
C14 H14C 0.96
C15 Si01 1.869(6)
C15 H15A 0.96
C15 H15B 0.96
C15 H15C 0.96
C16 C17 1.526(7)
C16 C18 1.529(10)
C16 C19 1.593(11)
C16 Si01 1.888(5)
C17 H17A 0.96
C17 H17B 0.96
C17 H17C 0.96
C18 H18A 0.96
C18 H18B 0.96
C18 H18C 0.96
C19 H19A 0.96
C19 H19B 0.96
C19 H19C 0.96
C20 C21 1.545(4)
C20 H20A 0.97
C20 H20B 0.97
C21 C22 1.459(5)
C21 Si02 1.926(3)
C21 H21 0.98
C22 N23 1.145(5)
C24 Si02 1.859(7)
C24 H24A 0.96
C24 H24B 0.96
C24 H24C 0.96
C25 Si02 1.848(6)
C25 H25A 0.96
C25 H25B 0.96
C25 H25C 0.96
C26 C28 1.435(12)
C26 C27 1.548(8)
C26 C29 1.623(12)
C26 Si02 1.858(5)
C27 H27A 0.96
C27 H27B 0.96
C27 H27C 0.96
C28 H28A 0.96
C28 H28B 0.96
C28 H28C 0.96
C29 H29A 0.96
C29 H29B 0.96
C29 H29C 0.96
O8 H8 0.82
C1A O2A 1.45(3)
C1A H1A1 0.96
C1A H1A2 0.96
C1A H1A3 0.96
O2A C3A 1.24(4)
C3A O4A 1.32(3)
C1B O2B 1.52(4)
C1B H1B1 0.96
C1B H1B2 0.96
C1B H1B3 0.96
O2B C3B 1.36(4)
C3B O4B 1.00(3)
